data_4336886
loop_
_publ_author_name
'Trinath Mishra'
'Qisheng Lin'
'John D. Corbett'

_publ_section_title
;
 Gold Network Structures in Rhombohedral and Monoclinic Sr2Au6(Au,T)3 (T =
 Zn, Ga). A Transition via Relaxation
;
_journal_name_full 'Inorganic Chemistry'
_journal_page_first 13623
_journal_page_last 13630
_journal_paper_doi 10.1021/ic402145k
_journal_volume 52
_journal_year 2013
_chemical_formula_sum 'Au6.71 Sr2 Zn2.29'
_chemical_formula_weight 1646.25
_chemical_name_systematic
; 
 ? 
;
_space_group_IT_number 15
_symmetry_cell_setting monoclinic
_symmetry_space_group_name_Hall '-C 2yc'
_symmetry_space_group_name_H-M 'C 1 2/c 1'
_atom_sites_solution_primary direct
_atom_sites_solution_secondary difmap
_audit_creation_method SHELXL-97
_cell_angle_alpha 90.00
_cell_angle_beta 123.208(4)
_cell_angle_gamma 90.00
_cell_formula_units_Z 4
_cell_length_a 14.7015(7)
_cell_length_b 8.4626(4)
_cell_length_c 8.7000(4)
_cell_measurement_reflns_used 9514
_cell_measurement_temperature 293(2)
_cell_measurement_theta_max 30.00
_cell_measurement_theta_min 2.92
_cell_volume 905.62(8)
_computing_structure_refinement 'SHELXL-97 (Sheldrick, 2008)'
_computing_structure_solution 'SHELXS-97 (Sheldrick, 2008)'
_diffrn_ambient_temperature 293(2)
_diffrn_measured_fraction_theta_full 1.000
_diffrn_measured_fraction_theta_max 1.000
_diffrn_measurement_device_type 'bruker Apex2 CCD'
_diffrn_measurement_method w/
_diffrn_radiation_monochromator graphite
_diffrn_radiation_source 'fine-focus sealed tube'
_diffrn_radiation_type MoK\a
_diffrn_radiation_wavelength 0.71073
_diffrn_reflns_av_R_equivalents 0.0793
_diffrn_reflns_av_sigmaI/netI 0.0477
_diffrn_reflns_limit_h_max 20
_diffrn_reflns_limit_h_min -20
_diffrn_reflns_limit_k_max 11
_diffrn_reflns_limit_k_min -11
_diffrn_reflns_limit_l_max 12
_diffrn_reflns_limit_l_min -12
_diffrn_reflns_number 9514
_diffrn_reflns_theta_full 30.00
_diffrn_reflns_theta_max 30.00
_diffrn_reflns_theta_min 2.92
_exptl_absorpt_coefficient_mu 125.729
_exptl_absorpt_correction_T_max 0.7473
_exptl_absorpt_correction_T_min 0.4276
_exptl_absorpt_correction_type empirical
_exptl_absorpt_process_details SADABS
_exptl_crystal_colour grey
_exptl_crystal_density_diffrn 12.074
_exptl_crystal_description 'well shaped'
_exptl_crystal_F_000 2699
_exptl_crystal_size_max 0.07
_exptl_crystal_size_mid 0.04
_exptl_crystal_size_min 0.02
_refine_diff_density_max 3.330
_refine_diff_density_min -3.095
_refine_diff_density_rms 0.738
_refine_ls_extinction_coef 0.00018(2)
_refine_ls_extinction_expression Fc^*^=kFc[1+0.001xFc^2^\l^3^/sin(2\q)]^-1/4^
_refine_ls_extinction_method SHELXL
_refine_ls_goodness_of_fit_ref 1.080
_refine_ls_matrix_type full
_refine_ls_number_parameters 54
_refine_ls_number_reflns 1323
_refine_ls_number_restraints 0
_refine_ls_restrained_S_all 1.080
_refine_ls_R_factor_all 0.0539
_refine_ls_R_factor_gt 0.0410
_refine_ls_shift/su_max 0.001
_refine_ls_shift/su_mean 0.000
_refine_ls_structure_factor_coef Fsqd
_refine_ls_weighting_details 'calc w=1/[\s^2^(Fo^2^)+(0.0000P)^2^+210.8868P] where P=(Fo^2^+2Fc^2^)/3'
_refine_ls_weighting_scheme calc
_refine_ls_wR_factor_gt 0.0786
_refine_ls_wR_factor_ref 0.0828
_reflns_number_gt 1100
_reflns_number_total 1323
_reflns_threshold_expression >2sigma(I)
_cod_data_source_file ic402145k_si_003_4.cif
_cod_data_source_block crystal_4_Sr2Au6.71Zn2.29
_cod_original_cell_volume 905.62(7)
_cod_database_code 4336886

loop_
_symmetry_equiv_pos_as_xyz
'x, y, z'
'-x, y, -z+1/2'
'x+1/2, y+1/2, z'
'-x+1/2, y+1/2, -z+1/2'
'-x, -y, -z'
'x, -y, z-1/2'
'-x+1/2, -y+1/2, -z'
'x+1/2, -y+1/2, z-1/2'

loop_
_atom_site_label
_atom_site_type_symbol
_atom_site_fract_x
_atom_site_fract_y
_atom_site_fract_z
_atom_site_U_iso_or_equiv
_atom_site_adp_type
_atom_site_occupancy
_atom_site_symmetry_multiplicity
_atom_site_calc_flag
_atom_site_refinement_flags
Sr Sr 0.15260(15) 0.2457(2) 0.2173(2) 0.0134(3) Uani 1 1 d .
Au5 Au 0.10046(6) 0.88149(9) 0.04944(10) 0.0157(2) Uani 1 1 d .
Au2 Au 0.21854(6) 0.07707(9) 0.95232(10) 0.01322(19) Uani 1 1 d .
Au3 Au 0.07894(6) 0.55641(8) 0.95064(10) 0.01299(19) Uani 1 1 d .
Zn1 Zn 0.09458(16) 0.6570(2) 0.2499(2) 0.0135(7) Uani 0.895(7) 1 d P
Au1 Au 0.09458(16) 0.6570(2) 0.2499(2) 0.0135(7) Uani 0.105(7) 1 d P
Au4 Au 0.0000 0.92929(18) 0.2500 0.0119(5) Uani 0.499(10) 2 d SP
Zn4 Zn 0.0000 0.92929(18) 0.2500 0.0119(5) Uani 0.501(10) 2 d SP

loop_
_atom_site_aniso_label
_atom_site_aniso_U_11
_atom_site_aniso_U_22
_atom_site_aniso_U_33
_atom_site_aniso_U_23
_atom_site_aniso_U_13
_atom_site_aniso_U_12
Sr 0.0146(8) 0.0122(7) 0.0142(8) 0.0009(6) 0.0084(7) 0.0013(6)
Au5 0.0201(4) 0.0123(3) 0.0135(4) 0.0009(3) 0.0084(3) -0.0040(3)
Au2 0.0118(3) 0.0139(3) 0.0138(4) -0.0010(2) 0.0068(3) -0.0008(2)
Au3 0.0152(4) 0.0117(3) 0.0131(4) -0.0003(2) 0.0083(3) 0.0019(2)
Zn1 0.0176(11) 0.0111(9) 0.0107(10) 0.0018(6) 0.0070(8) -0.0015(6)
Au1 0.0176(11) 0.0111(9) 0.0107(10) 0.0018(6) 0.0070(8) -0.0015(6)
Au4 0.0073(8) 0.0148(8) 0.0125(8) 0.000 0.0047(6) 0.000
Zn4 0.0073(8) 0.0148(8) 0.0125(8) 0.000 0.0047(6) 0.000

loop_
_atom_type_symbol
_atom_type_description
_atom_type_scat_dispersion_real
_atom_type_scat_dispersion_imag
_atom_type_scat_source
Zn Zn 0.2839 1.4301 'International Tables Vol C Tables 4.2.6.8 and 6.1.1.4'
Sr Sr -1.5307 3.2498 'International Tables Vol C Tables 4.2.6.8 and 6.1.1.4'
Au Au -2.0133 8.8022 'International Tables Vol C Tables 4.2.6.8 and 6.1.1.4'

loop_
_geom_angle_atom_site_label_1
_geom_angle_atom_site_label_2
_geom_angle_atom_site_label_3
_geom_angle
_geom_angle_site_symmetry_1
_geom_angle_site_symmetry_3
Au2 Sr Au3 97.35(5) 6 6_565
Au2 Sr Au5 93.35(5) 6 4_545
Au3 Sr Au5 93.92(5) 6_565 4_545
Au2 Sr Au3 175.59(6) 6 1_554
Au3 Sr Au3 86.25(4) 6_565 1_554
Au5 Sr Au3 88.93(5) 4_545 1_554
Au2 Sr Au2 88.58(4) 6 1_554
Au3 Sr Au2 174.05(6) 6_565 1_554
Au5 Sr Au2 86.19(5) 4_545 1_554
Au3 Sr Au2 87.81(4) 1_554 1_554
Au2 Sr Au5 90.07(5) 6 5_565
Au3 Sr Au5 88.53(5) 6_565 5_565
Au5 Sr Au5 175.51(6) 4_545 5_565
Au3 Sr Au5 87.46(5) 1_554 5_565
Au2 Sr Au5 90.99(5) 1_554 5_565
Au2 Sr Au5 53.76(3) 6 1_545
Au3 Sr Au5 132.86(6) 6_565 1_545
Au5 Sr Au5 120.91(6) 4_545 1_545
Au3 Sr Au5 121.84(5) 1_554 1_545
Au2 Sr Au5 51.06(3) 1_554 1_545
Au5 Sr Au5 59.23(4) 5_565 1_545
Au2 Sr Au2 128.02(6) 6 7_556
Au3 Sr Au2 120.76(6) 6_565 7_556
Au5 Sr Au2 53.47(3) 4_545 7_556
Au3 Sr Au2 51.07(3) 1_554 7_556
Au2 Sr Au2 54.89(3) 1_554 7_556
Au5 Sr Au2 122.04(5) 5_565 7_556
Au5 Sr Au2 105.90(5) 1_545 7_556
Au2 Sr Au3 125.75(6) 6 5_566
Au3 Sr Au3 53.33(4) 6_565 5_566
Au5 Sr Au3 128.37(6) 4_545 5_566
Au3 Sr Au3 54.75(4) 1_554 5_566
Au2 Sr Au3 122.40(5) 1_554 5_566
Au5 Sr Au3 50.84(3) 5_565 5_566
Au5 Sr Au3 109.89(5) 1_545 5_566
Au2 Sr Au3 105.80(5) 7_556 5_566
Au2 Sr Au5 49.40(3) 6 6_566
Au3 Sr Au5 49.43(3) 6_565 6_566
Au5 Sr Au5 105.38(5) 4_545 6_566
Au3 Sr Au5 133.43(6) 1_554 6_566
Au2 Sr Au5 136.20(6) 1_554 6_566
Au5 Sr Au5 79.07(4) 5_565 6_566
Au5 Sr Au5 88.61(4) 1_545 6_566
Au2 Sr Au5 158.36(6) 7_556 6_566
Au3 Sr Au5 83.38(4) 5_566 6_566
Au2 Sr Zn4 45.96(3) 6 1_545
Au3 Sr Zn4 84.17(4) 6_565 1_545
Au5 Sr Zn4 138.14(6) 4_545 1_545
Au3 Sr Zn4 132.40(6) 1_554 1_545
Au2 Sr Zn4 99.72(5) 1_554 1_545
Au5 Sr Zn4 45.85(3) 5_565 1_545
Au5 Sr Zn4 48.72(3) 1_545 1_545
Au2 Sr Zn4 154.17(6) 7_556 1_545
Au3 Sr Zn4 82.95(4) 5_566 1_545
Au5 Sr Zn4 44.50(3) 6_566 1_545
Au2 Sr Au4 45.96(3) 6 1_545
Au3 Sr Au4 84.17(4) 6_565 1_545
Au5 Sr Au4 138.14(6) 4_545 1_545
Au3 Sr Au4 132.40(6) 1_554 1_545
Au2 Sr Au4 99.72(5) 1_554 1_545
Au5 Sr Au4 45.85(3) 5_565 1_545
Au5 Sr Au4 48.72(3) 1_545 1_545
Au2 Sr Au4 154.17(6) 7_556 1_545
Au3 Sr Au4 82.95(4) 5_566 1_545
Au5 Sr Au4 44.50(3) 6_566 1_545
Zn4 Sr Au4 0.00(3) 1_545 1_545
Zn1 Au5 Zn4 150.84(6) . 5_575
Zn1 Au5 Au4 150.84(6) . 5_575
Zn4 Au5 Au4 0.00(5) 5_575 5_575
Zn1 Au5 Au2 150.60(6) . 1_564
Zn4 Au5 Au2 57.93(2) 5_575 1_564
Au4 Au5 Au2 57.93(2) 5_575 1_564
Zn1 Au5 Au3 57.32(4) . 1_554
Zn4 Au5 Au3 111.68(4) 5_575 1_554
Au4 Au5 Au3 111.68(4) 5_575 1_554
Au2 Au5 Au3 117.26(3) 1_564 1_554
Zn1 Au5 Au4 58.64(5) . .
Zn4 Au5 Au4 108.13(3) 5_575 .
Au4 Au5 Au4 108.13(3) 5_575 .
Au2 Au5 Au4 134.54(4) 1_564 .
Au3 Au5 Au4 108.12(4) 1_554 .
Zn1 Au5 Au2 60.52(5) . 6_565
Zn4 Au5 Au2 136.65(4) 5_575 6_565
Au4 Au5 Au2 136.65(4) 5_575 6_565
Au2 Au5 Au2 103.04(3) 1_564 6_565
Au3 Au5 Au2 111.60(3) 1_554 6_565
Au4 Au5 Au2 54.952(19) . 6_565
Zn1 Au5 Sr 76.11(6) . 4
Zn4 Au5 Sr 130.17(4) 5_575 4
Au4 Au5 Sr 130.17(4) 5_575 4
Au2 Au5 Sr 74.69(4) 1_564 4
Au3 Au5 Sr 75.42(4) 1_554 4
Au4 Au5 Sr 116.23(4) . 4
Au2 Au5 Sr 64.66(4) 6_565 4
Zn1 Au5 Au5 105.43(5) . 5_575
Zn4 Au5 Au5 56.34(2) 5_575 5_575
Au4 Au5 Au5 56.34(2) 5_575 5_575
Au2 Au5 Au5 100.10(3) 1_564 5_575
Au3 Au5 Au5 125.30(4) 1_554 5_575
Au4 Au5 Au5 51.79(3) . 5_575
Au2 Au5 Au5 95.64(3) 6_565 5_575
Sr Au5 Au5 156.98(5) 4 5_575
Zn1 Au5 Sr 78.22(6) . 5_565
Zn4 Au5 Sr 72.89(4) 5_575 5_565
Au4 Au5 Sr 72.89(4) 5_575 5_565
Au2 Au5 Sr 128.09(4) 1_564 5_565
Au3 Au5 Sr 64.99(4) 1_554 5_565
Au4 Au5 Sr 73.51(4) . 5_565
Au2 Au5 Sr 125.08(4) 6_565 5_565
Sr Au5 Sr 140.04(2) 4 5_565
Au5 Au5 Sr 60.54(4) 5_575 5_565
Au1 Au2 Zn1 0.00(9) 4_546 4_546
Au1 Au2 Zn4 151.51(5) 4_546 5_566
Zn1 Au2 Zn4 151.51(5) 4_546 5_566
Au1 Au2 Au4 151.51(5) 4_546 5_566
Zn1 Au2 Au4 151.51(5) 4_546 5_566
Zn4 Au2 Au4 0.00(6) 5_566 5_566
Au1 Au2 Au1 112.24(5) 4_546 6_566
Zn1 Au2 Au1 112.24(5) 4_546 6_566
Zn4 Au2 Au1 58.39(5) 5_566 6_566
Au4 Au2 Au1 58.39(5) 5_566 6_566
Au1 Au2 Zn1 112.24(5) 4_546 6_566
Zn1 Au2 Zn1 112.24(5) 4_546 6_566
Zn4 Au2 Zn1 58.39(5) 5_566 6_566
Au4 Au2 Zn1 58.39(5) 5_566 6_566
Au1 Au2 Zn1 0.00(16) 6_566 6_566
Au1 Au2 Au5 109.61(5) 4_546 1_546
Zn1 Au2 Au5 109.61(5) 4_546 1_546
Zn4 Au2 Au5 58.49(3) 5_566 1_546
Au4 Au2 Au5 58.49(3) 5_566 1_546
Au1 Au2 Au5 111.04(5) 6_566 1_546
Zn1 Au2 Au5 111.04(5) 6_566 1_546
Au1 Au2 Au3 56.72(4) 4_546 7_557
Zn1 Au2 Au3 56.72(4) 4_546 7_557
Zn4 Au2 Au3 150.12(4) 5_566 7_557
Au4 Au2 Au3 150.12(4) 5_566 7_557
Au1 Au2 Au3 135.60(5) 6_566 7_557
Zn1 Au2 Au3 135.60(5) 6_566 7_557
Au5 Au2 Au3 113.01(3) 1_546 7_557
Au1 Au2 Au5 139.00(5) 4_546 6_566
Zn1 Au2 Au5 139.00(5) 4_546 6_566
Zn4 Au2 Au5 60.76(2) 5_566 6_566
Au4 Au2 Au5 60.76(2) 5_566 6_566
Au1 Au2 Au5 53.65(4) 6_566 6_566
Zn1 Au2 Au5 53.65(4) 6_566 6_566
Au5 Au2 Au5 111.32(3) 1_546 6_566
Au3 Au2 Au5 103.78(3) 7_557 6_566
Au1 Au2 Au2 59.13(4) 4_546 7_557
Zn1 Au2 Au2 59.13(4) 4_546 7_557
Zn4 Au2 Au2 105.87(5) 5_566 7_557
Au4 Au2 Au2 105.87(5) 5_566 7_557
Au1 Au2 Au2 53.11(4) 6_566 7_557
Zn1 Au2 Au2 53.11(4) 6_566 7_557
Au5 Au2 Au2 128.52(4) 1_546 7_557
Au3 Au2 Au2 100.86(4) 7_557 7_557
Au5 Au2 Au2 95.88(3) 6_566 7_557
Au1 Au2 Sr 129.12(6) 4_546 6_556
Zn1 Au2 Sr 129.12(6) 4_546 6_556
Zn4 Au2 Sr 74.43(5) 5_566 6_556
Au4 Au2 Sr 74.43(5) 5_566 6_556
Au1 Au2 Sr 114.35(5) 6_566 6_556
Zn1 Au2 Sr 114.35(5) 6_566 6_556
Au5 Au2 Sr 71.02(4) 1_546 6_556
Au3 Au2 Sr 75.78(4) 7_557 6_556
Au5 Au2 Sr 64.66(4) 6_566 6_556
Au2 Au2 Sr 158.05(5) 7_557 6_556
Au1 Au2 Sr 75.35(5) 4_546 1_556
Zn1 Au2 Sr 75.35(5) 4_546 1_556
Zn4 Au2 Sr 76.20(4) 5_566 1_556
Au4 Au2 Sr 76.20(4) 5_566 1_556
Au1 Au2 Sr 75.70(5) 6_566 1_556
Zn1 Au2 Sr 75.70(5) 6_566 1_556
Au5 Au2 Sr 65.18(4) 1_546 1_556
Au3 Au2 Sr 128.95(4) 7_557 1_556
Au5 Au2 Sr 125.03(4) 6_566 1_556
Au2 Au2 Sr 63.41(4) 7_557 1_556
Sr Au2 Sr 135.44(6) 6_556 1_556
Au1 Au3 Zn1 0.00(6) 6_566 6_566
Au1 Au3 Au1 153.63(6) 6_566 1_556
Zn1 Au3 Au1 153.63(6) 6_566 1_556
Au1 Au3 Zn1 153.63(6) 6_566 1_556
Zn1 Au3 Zn1 153.63(6) 6_566 1_556
Au1 Au3 Zn1 0.00(8) 1_556 1_556
Au1 Au3 Au1 61.54(8) 6_566 5_566
Zn1 Au3 Au1 61.54(8) 6_566 5_566
Au1 Au3 Au1 112.31(5) 1_556 5_566
Zn1 Au3 Au1 112.31(5) 1_556 5_566
Au1 Au3 Zn1 61.54(8) 6_566 5_566
Zn1 Au3 Zn1 61.54(8) 6_566 5_566
Au1 Au3 Zn1 112.31(5) 1_556 5_566
Zn1 Au3 Zn1 112.31(5) 1_556 5_566
Au1 Au3 Zn1 0.00(9) 5_566 5_566
Au1 Au3 Au2 57.48(5) 6_566 7_557
Zn1 Au3 Au2 57.48(5) 6_566 7_557
Au1 Au3 Au2 108.97(5) 1_556 7_557
Zn1 Au3 Au2 108.97(5) 1_556 7_557
Au1 Au3 Au2 112.00(5) 5_566 7_557
Zn1 Au3 Au2 112.00(5) 5_566 7_557
Au1 Au3 Au5 146.61(5) 6_566 1_556
Zn1 Au3 Au5 146.61(5) 6_566 1_556
Au1 Au3 Au5 56.83(4) 1_556 1_556
Zn1 Au3 Au5 56.83(4) 1_556 1_556
Au1 Au3 Au5 136.01(5) 5_566 1_556
Zn1 Au3 Au5 136.01(5) 5_566 1_556
Au2 Au3 Au5 111.63(3) 7_557 1_556
Au1 Au3 Au3 60.55(5) 6_566 2_556
Zn1 Au3 Au3 60.55(5) 6_566 2_556
Au1 Au3 Au3 139.30(6) 1_556 2_556
Zn1 Au3 Au3 139.30(6) 1_556 2_556
Au1 Au3 Au3 53.72(4) 5_566 2_556
Zn1 Au3 Au3 53.72(4) 5_566 2_556
Au2 Au3 Au3 111.61(3) 7_557 2_556
Au5 Au3 Au3 104.04(2) 1_556 2_556
Au1 Au3 Au3 109.45(5) 6_566 5_567
Zn1 Au3 Au3 109.45(5) 6_566 5_567
Au1 Au3 Au3 59.14(5) 1_556 5_567
Zn1 Au3 Au3 59.14(5) 1_556 5_567
Au1 Au3 Au3 53.17(4) 5_566 5_567
Zn1 Au3 Au3 53.17(4) 5_566 5_567
Au2 Au3 Au3 128.96(4) 7_557 5_567
Au5 Au3 Au3 101.20(3) 1_556 5_567
Au3 Au3 Au3 96.14(4) 2_556 5_567
Au1 Au3 Sr 75.89(5) 6_566 6_566
Zn1 Au3 Sr 75.89(5) 6_566 6_566
Au1 Au3 Sr 125.13(6) 1_556 6_566
Zn1 Au3 Sr 125.13(6) 1_556 6_566
Au1 Au3 Sr 116.30(5) 5_566 6_566
Zn1 Au3 Sr 116.30(5) 5_566 6_566
Au2 Au3 Sr 74.74(4) 7_557 6_566
Au5 Au3 Sr 70.73(4) 1_556 6_566
Au3 Au3 Sr 64.84(4) 2_556 6_566
Au3 Au3 Sr 155.36(5) 5_567 6_566
Au1 Au3 Sr 78.58(5) 6_566 1_556
Zn1 Au3 Sr 78.58(5) 6_566 1_556
Au1 Au3 Sr 75.08(5) 1_556 1_556
Zn1 Au3 Sr 75.08(5) 1_556 1_556
Au1 Au3 Sr 76.11(5) 5_566 1_556
Zn1 Au3 Sr 76.11(5) 5_566 1_556
Au2 Au3 Sr 65.46(4) 7_557 1_556
Au5 Au3 Sr 128.54(4) 1_556 1_556
Au3 Au3 Sr 125.40(3) 2_556 1_556
Au3 Au3 Sr 63.54(4) 5_567 1_556
Sr Au3 Sr 139.86(6) 6_566 1_556
Au3 Zn1 Au5 176.22(9) 6_565 .
Au3 Zn1 Au3 116.57(7) 6_565 1_554
Au5 Zn1 Au3 65.85(5) . 1_554
Au3 Zn1 Au2 65.81(5) 6_565 4_556
Au5 Zn1 Au2 116.48(7) . 4_556
Au3 Zn1 Au2 111.72(7) 1_554 4_556
Au3 Zn1 Au4 110.95(7) 6_565 .
Au5 Zn1 Au4 65.39(5) . .
Au3 Zn1 Au4 120.86(7) 1_554 .
Au2 Zn1 Au4 118.75(7) 4_556 .
Au3 Zn1 Au1 62.93(5) 6_565 2
Au5 Zn1 Au1 113.52(7) . 2
Au3 Zn1 Au1 117.11(10) 1_554 2
Au2 Zn1 Au1 120.31(10) 4_556 2
Au4 Zn1 Au1 58.89(4) . 2
Au3 Zn1 Zn1 62.93(5) 6_565 2
Au5 Zn1 Zn1 113.52(7) . 2
Au3 Zn1 Zn1 117.11(10) 1_554 2
Au2 Zn1 Zn1 120.31(10) 4_556 2
Au4 Zn1 Zn1 58.89(4) . 2
Au1 Zn1 Zn1 0.00(7) 2 2
Au3 Zn1 Au3 65.73(5) 6_565 5_566
Au5 Zn1 Au3 113.73(7) . 5_566
Au3 Zn1 Au3 67.69(5) 1_554 5_566
Au2 Zn1 Au3 123.24(7) 4_556 5_566
Au4 Zn1 Au3 104.85(7) . 5_566
Au1 Zn1 Au3 55.53(5) 2 5_566
Zn1 Zn1 Au3 55.53(5) 2 5_566
Au3 Zn1 Au2 113.44(7) 6_565 6_565
Au5 Zn1 Au2 65.83(5) . 6_565
Au3 Zn1 Au2 123.55(7) 1_554 6_565
Au2 Zn1 Au2 67.76(5) 4_556 6_565
Au4 Zn1 Au2 58.30(4) . 6_565
Au1 Zn1 Au2 107.68(6) 2 6_565
Zn1 Zn1 Au2 107.68(6) 2 6_565
Au3 Zn1 Au2 162.44(8) 5_566 6_565
Au3 Zn1 Sr 59.96(5) 6_565 .
Au5 Zn1 Sr 123.35(7) . .
Au3 Zn1 Sr 60.58(5) 1_554 .
Au2 Zn1 Sr 70.56(5) 4_556 .
Au4 Zn1 Sr 164.59(8) . .
Au1 Zn1 Sr 106.12(4) 2 .
Zn1 Zn1 Sr 106.12(4) 2 .
Au3 Zn1 Sr 60.59(5) 5_566 .
Au2 Zn1 Sr 135.54(7) 6_565 .
Au3 Zn1 Sr 123.36(7) 6_565 4
Au5 Zn1 Sr 59.83(5) . 4
Au3 Zn1 Sr 71.12(5) 1_554 4
Au2 Zn1 Sr 60.39(5) 4_556 4
Au4 Zn1 Sr 109.17(6) . 4
Au1 Zn1 Sr 167.52(5) 2 4
Zn1 Zn1 Sr 167.52(5) 2 4
Au3 Zn1 Sr 135.95(7) 5_566 4
Au2 Zn1 Sr 60.33(5) 6_565 4
Sr Zn1 Sr 86.01(5) . 4
Au2 Au4 Au2 177.70(7) 6_565 5_566
Au2 Au4 Au1 114.52(6) 6_565 2
Au2 Au4 Au1 63.31(5) 5_566 2
Au2 Au4 Zn1 114.52(6) 6_565 2
Au2 Au4 Zn1 63.31(5) 5_566 2
Au1 Au4 Zn1 0.00(8) 2 2
Au2 Au4 Zn1 63.31(5) 6_565 .
Au2 Au4 Zn1 114.52(6) 5_566 .
Au1 Au4 Zn1 62.23(9) 2 .
Zn1 Au4 Zn1 62.23(9) 2 .
Au2 Au4 Au5 63.58(3) 6_565 6_576
Au2 Au4 Au5 117.95(4) 5_566 6_576
Au1 Au4 Au5 121.08(4) 2 6_576
Zn1 Au4 Au5 121.08(4) 2 6_576
Zn1 Au4 Au5 119.83(5) . 6_576
Au2 Au4 Au5 117.95(4) 6_565 5_575
Au2 Au4 Au5 63.58(3) 5_566 5_575
Au1 Au4 Au5 119.83(5) 2 5_575
Zn1 Au4 Au5 119.83(5) 2 5_575
Zn1 Au4 Au5 121.08(4) . 5_575
Au5 Au4 Au5 107.41(6) 6_576 5_575
Au2 Au4 Au5 64.29(2) 6_565 .
Au2 Au4 Au5 115.35(2) 5_566 .
Au1 Au4 Au5 108.54(6) 2 .
Zn1 Au4 Au5 108.54(6) 2 .
Zn1 Au4 Au5 55.97(4) . .
Au5 Au4 Au5 118.57(3) 6_576 .
Au5 Au4 Au5 71.87(3) 5_575 .
Au2 Au4 Au5 115.35(2) 6_565 2
Au2 Au4 Au5 64.29(2) 5_566 2
Au1 Au4 Au5 55.97(4) 2 2
Zn1 Au4 Au5 55.97(4) 2 2
Zn1 Au4 Au5 108.54(6) . 2
Au5 Au4 Au5 71.87(3) 6_576 2
Au5 Au4 Au5 118.57(3) 5_575 2
Au5 Au4 Au5 163.77(7) . 2
Au2 Au4 Sr 59.61(4) 6_565 1_565
Au2 Au4 Sr 122.39(5) 5_566 1_565
Au1 Au4 Sr 168.62(6) 2 1_565
Zn1 Au4 Sr 168.62(6) 2 1_565
Zn1 Au4 Sr 106.99(5) . 1_565
Au5 Au4 Sr 66.48(4) 6_576 1_565
Au5 Au4 Sr 61.26(4) 5_575 1_565
Au5 Au4 Sr 60.40(3) . 1_565
Au5 Au4 Sr 134.73(5) 2 1_565
Au2 Au4 Sr 122.39(5) 6_565 2_565
Au2 Au4 Sr 59.61(4) 5_566 2_565
Au1 Au4 Sr 106.99(5) 2 2_565
Zn1 Au4 Sr 106.99(5) 2 2_565
Zn1 Au4 Sr 168.62(6) . 2_565
Au5 Au4 Sr 61.26(4) 6_576 2_565
Au5 Au4 Sr 66.48(4) 5_575 2_565
Au5 Au4 Sr 134.73(5) . 2_565
Au5 Au4 Sr 60.40(3) 2 2_565
Sr Au4 Sr 84.00(6) 1_565 2_565

loop_
_geom_bond_atom_site_label_1
_geom_bond_atom_site_label_2
_geom_bond_distance
_geom_bond_site_symmetry_2
Sr Au2 3.2266(19) 6
Sr Au3 3.2415(18) 6_565
Sr Au5 3.248(2) 4_545
Sr Au3 3.2735(19) 1_554
Sr Au2 3.2770(18) 1_554
Sr Au5 3.306(2) 5_565
Sr Au5 3.3158(19) 1_545
Sr Au2 3.3283(18) 7_556
Sr Au3 3.3283(19) 5_566
Sr Au5 3.5387(18) 6_566
Sr Zn4 3.603(2) 1_545
Sr Au4 3.603(2) 1_545
Au5 Zn1 2.6123(19) .
Au5 Zn4 2.7051(12) 5_575
Au5 Au4 2.7051(12) 5_575
Au5 Au2 2.8415(10) 1_564
Au5 Au3 2.8477(10) 1_554
Au5 Au4 2.8657(8) .
Au5 Au2 2.9592(10) 6_565
Au5 Sr 3.248(2) 4
Au5 Au5 3.2719(16) 5_575
Au5 Sr 3.306(2) 5_565
Au2 Au1 2.631(2) 4_546
Au2 Zn1 2.631(2) 4_546
Au2 Zn4 2.6887(7) 5_566
Au2 Au4 2.6887(7) 5_566
Au2 Au1 2.8234(19) 6_566
Au2 Zn1 2.8234(19) 6_566
Au2 Au5 2.8414(10) 1_546
Au2 Au3 2.8461(10) 7_557
Au2 Au5 2.9592(10) 6_566
Au2 Au2 3.0446(15) 7_557
Au2 Sr 3.2266(19) 6_556
Au2 Sr 3.2770(18) 1_556
Au3 Au1 2.6084(19) 6_566
Au3 Zn1 2.6084(19) 6_566
Au3 Au1 2.6270(19) 1_556
Au3 Zn1 2.6270(19) 1_556
Au3 Au1 2.817(2) 5_566
Au3 Zn1 2.817(2) 5_566
Au3 Au2 2.8460(10) 7_557
Au3 Au5 2.8476(10) 1_556
Au3 Au3 2.9495(15) 2_556
Au3 Au3 3.0363(14) 5_567
Au3 Sr 3.2415(18) 6_566
Au3 Sr 3.2735(19) 1_556
Zn1 Au3 2.6084(19) 6_565
Zn1 Au3 2.6269(19) 1_554
Zn1 Au2 2.631(2) 4_556
Zn1 Au4 2.691(2) .
Zn1 Au1 2.782(4) 2
Zn1 Zn1 2.782(4) 2
Zn1 Au3 2.817(2) 5_566
Zn1 Au2 2.8234(19) 6_565
Zn1 Sr 3.647(3) 4
Au4 Au2 2.6888(7) 6_565
Au4 Au2 2.6888(7) 5_566
Au4 Au1 2.691(2) 2
Au4 Zn1 2.691(2) 2
Au4 Au5 2.7051(12) 6_576
Au4 Au5 2.7051(12) 5_575
Au4 Au5 2.8658(8) 2
Au4 Sr 3.603(2) 1_565
Au4 Sr 3.603(2) 2_565
